data_7125987
loop_
_publ_author_name
'Zhu, Li-Li'
'Tian, Lifang'
'Cai, Bin'
'Liu, Guanglu'
'Zhang, Hui'
'Wang, Yahui'

_publ_section_title
;
 Diamine-mediated N<sup>2</sup>-selective \b-selenoalkylation of triazoles
 with alkenes.
;
_journal_issue 20
_journal_name_full 'Chemical communications (Cambridge, England)'
_journal_page_first 2979
_journal_page_last 2982
_journal_paper_doi 10.1039/d0cc00601g
_journal_volume 56
_journal_year 2020
_chemical_absolute_configuration unk
_chemical_formula_moiety 'C20 H23 N3 Se'
_chemical_formula_sum 'C20 H23 N3 Se'
_chemical_formula_weight 384.37
_space_group_crystal_system monoclinic
_space_group_IT_number 4
_space_group_name_Hall 'P 2yb'
_space_group_name_H-M_alt 'P 1 21 1'
_atom_sites_solution_hydrogens geom
_audit_creation_date 2020-01-14
_audit_creation_method
;
Olex2 1.2-alpha
(compiled 2018.07.26 svn.r3523 for OlexSys, GUI svn.r5532)
;
_audit_update_record
;
2020-01-14 deposited with the CCDC.	2020-02-12 downloaded from the CCDC.
;
_cell_angle_alpha 90
_cell_angle_beta 92.925(6)
_cell_angle_gamma 90
_cell_formula_units_Z 2
_cell_length_a 11.6605(12)
_cell_length_b 5.8592(7)
_cell_length_c 13.2196(13)
_cell_measurement_reflns_used 2808
_cell_measurement_temperature 152(2)
_cell_measurement_theta_max 26.11
_cell_measurement_theta_min 3.09
_cell_volume 902.00(17)
_computing_cell_refinement 'SAINT v8.37A (Bruker, 2015)'
_computing_data_reduction 'SAINT v8.37A (Bruker, 2015)'
_computing_molecular_graphics 'Olex2 (Dolomanov et al., 2009)'
_computing_publication_material 'Olex2 (Dolomanov et al., 2009)'
_computing_structure_refinement 'ShelXL (Sheldrick, 2015)'
_computing_structure_solution 'SHELXT 2018/2 (Sheldrick, 2018)'
_diffrn_ambient_temperature 151.67
_diffrn_measured_fraction_theta_full 0.989
_diffrn_measured_fraction_theta_max 0.989
_diffrn_measurement_device 'Bruker APEX-II diffractometer'
_diffrn_measurement_device_type 'Bruker APEX-II CCD'
_diffrn_measurement_method '\f and \w scans'
_diffrn_radiation_type MoK\a
_diffrn_radiation_wavelength 0.71073
_diffrn_reflns_av_R_equivalents 0.0394
_diffrn_reflns_av_unetI/netI 0.0592
_diffrn_reflns_Laue_measured_fraction_full 0.989
_diffrn_reflns_Laue_measured_fraction_max 0.989
_diffrn_reflns_limit_h_max 13
_diffrn_reflns_limit_h_min -13
_diffrn_reflns_limit_k_max 7
_diffrn_reflns_limit_k_min -7
_diffrn_reflns_limit_l_max 15
_diffrn_reflns_limit_l_min -15
_diffrn_reflns_number 6654
_diffrn_reflns_point_group_measured_fraction_full 0.993
_diffrn_reflns_point_group_measured_fraction_max 0.993
_diffrn_reflns_theta_full 25.192
_diffrn_reflns_theta_max 25.192
_diffrn_reflns_theta_min 2.390
_diffrn_standards_number 0
_exptl_absorpt_coefficient_mu 2.087
_exptl_absorpt_correction_T_max 0.0276
_exptl_absorpt_correction_T_min 0.0097
_exptl_absorpt_correction_type multi-scan
_exptl_absorpt_process_details
;
SADABS-2016/2 (Bruker,2016/2) was used for absorption correction.
wR2(int) was 0.0879 before and 0.0574 after correction.
The Ratio of minimum to maximum transmission is 0.3514.
The \l/2 correction factor is Not present.
;
_exptl_crystal_colour colorless
_exptl_crystal_density_diffrn 1.415
_exptl_crystal_description block
_exptl_crystal_F_000 396
_exptl_crystal_size_max 0.25
_exptl_crystal_size_mid 0.2
_exptl_crystal_size_min 0.15
_refine_diff_density_max 0.251
_refine_diff_density_min -0.339
_refine_diff_density_rms 0.052
_refine_ls_abs_structure_details
;
 Refined as a perfect inversion twin.
;
_refine_ls_abs_structure_Flack 0.5
_refine_ls_extinction_method none
_refine_ls_goodness_of_fit_ref 1.074
_refine_ls_hydrogen_treatment constr
_refine_ls_matrix_type full
_refine_ls_number_parameters 220
_refine_ls_number_reflns 3170
_refine_ls_number_restraints 1
_refine_ls_restrained_S_all 1.074
_refine_ls_R_factor_all 0.0455
_refine_ls_R_factor_gt 0.0337
_refine_ls_shift/su_max 0.000
_refine_ls_shift/su_mean 0.000
_refine_ls_structure_factor_coef Fsqd
_refine_ls_weighting_details 'w=1/[\s^2^(Fo^2^)+(0.0104P)^2^+0.0474P] where P=(Fo^2^+2Fc^2^)/3'
_refine_ls_weighting_scheme calc
_refine_ls_wR_factor_gt 0.0650
_refine_ls_wR_factor_ref 0.0679
_reflns_Friedel_coverage 0.815
_reflns_Friedel_fraction_full 0.998
_reflns_Friedel_fraction_max 0.998
_reflns_number_gt 2707
_reflns_number_total 3170
_reflns_threshold_expression 'I > 2\s(I)'
_cod_data_source_file d0cc00601g2.cif
_cod_data_source_block 2
_cod_depositor_comments 'Adding full bibliography for 7125986--7125987.cif.'
_cod_original_sg_symbol_H-M 'P 21'
_cod_database_code 7125987
_shelx_shelxl_version_number 2018/3
_shelx_space_group_comment
;
The symmetry employed for this shelxl refinement is uniquely defined
by the following loop, which should always be used as a source of
symmetry information in preference to the above space-group names.
They are only intended as comments.
;
_shelx_estimated_absorpt_t_max 0.745
_shelx_estimated_absorpt_t_min 0.623
_olex2_refinement_description
;
1. Fixed Uiso
 At 1.2 times of:
  All C(H) groups, All C(H,H) groups
 At 1.5 times of:
  All C(H,H,H) groups
2.a Ternary CH refined with riding coordinates:
 C10(H10)
2.b Secondary CH2 refined with riding coordinates:
 C9(H9A,H9B)
2.c Aromatic/amide H refined with riding coordinates:
 C1(H1), C4(H4), C5(H5), C6(H6), C7(H7), C8(H8), C16(H16), C17(H17), C18(H18),
 C19(H19), C20(H20)
2.d Idealised Me refined as rotating group:
 C12(H12A,H12B,H12C), C13(H13A,H13B,H13C), C14(H14A,H14B,H14C)
;
_olex2_submission_special_instructions 'No special instructions were received'

loop_
_space_group_symop_operation_xyz
'x, y, z'
'-x, y+1/2, -z'

loop_
_atom_site_label
_atom_site_type_symbol
_atom_site_fract_x
_atom_site_fract_y
_atom_site_fract_z
_atom_site_U_iso_or_equiv
_atom_site_adp_type
_atom_site_occupancy
_atom_site_site_symmetry_order
_atom_site_calc_flag
_atom_site_refinement_flags_posn
_atom_site_refinement_flags_adp
_atom_site_refinement_flags_occupancy
_atom_site_disorder_assembly
_atom_site_disorder_group
C1 C 0.2839(5) 0.8811(9) 0.4463(4) 0.0362(13) Uani 1 1 d . . . . .
H1 H 0.249896 1.028312 0.448323 0.043 Uiso 1 1 calc R . . . .
C2 C 0.2470(5) 0.6892(9) 0.4970(4) 0.0355(13) Uani 1 1 d . . . . .
C3 C 0.1514(4) 0.6597(8) 0.5643(3) 0.0326(12) Uani 1 1 d . . . . .
C4 C 0.0697(4) 0.8309(9) 0.5730(3) 0.0339(14) Uani 1 1 d . . . . .
H4 H 0.074467 0.967637 0.534908 0.041 Uiso 1 1 calc R . . . .
C5 C -0.0195(4) 0.7996(15) 0.6384(3) 0.0378(12) Uani 1 1 d . . . . .
H5 H -0.073921 0.918412 0.645572 0.045 Uiso 1 1 calc R . . . .
C6 C -0.0303(5) 0.6049(9) 0.6916(4) 0.0415(13) Uani 1 1 d . . . . .
H6 H -0.092669 0.585687 0.734410 0.050 Uiso 1 1 calc R . . . .
C7 C 0.0506(5) 0.4328(9) 0.6832(4) 0.0398(13) Uani 1 1 d . . . . .
H7 H 0.043823 0.295756 0.720845 0.048 Uiso 1 1 calc R . . . .
C8 C 0.1404(5) 0.4596(9) 0.6208(4) 0.0361(12) Uani 1 1 d . . . . .
H8 H 0.195471 0.341126 0.615891 0.043 Uiso 1 1 calc R . . . .
C9 C 0.4817(5) 0.4751(10) 0.3704(4) 0.0422(13) Uani 1 1 d . . . . .
H9A H 0.481490 0.317891 0.397808 0.051 Uiso 1 1 calc R . . . .
H9B H 0.557089 0.544708 0.389654 0.051 Uiso 1 1 calc R . . . .
C10 C 0.4659(4) 0.4661(9) 0.2547(4) 0.0332(11) Uani 1 1 d . . . . .
H10 H 0.452409 0.625457 0.229717 0.040 Uiso 1 1 calc R . . . .
C11 C 0.5726(5) 0.3711(9) 0.2029(4) 0.0331(14) Uani 1 1 d . . . . .
C12 C 0.5538(5) 0.4020(10) 0.0886(4) 0.0433(14) Uani 1 1 d . . . . .
H12A H 0.548184 0.565062 0.072588 0.065 Uiso 1 1 calc GR . . . .
H12B H 0.482650 0.325192 0.065244 0.065 Uiso 1 1 calc GR . . . .
H12C H 0.618626 0.335523 0.054451 0.065 Uiso 1 1 calc GR . . . .
C13 C 0.5929(6) 0.1187(10) 0.2273(5) 0.0440(15) Uani 1 1 d . . . . .
H13A H 0.526935 0.029067 0.201003 0.066 Uiso 1 1 calc GR . . . .
H13B H 0.602168 0.098626 0.300889 0.066 Uiso 1 1 calc GR . . . .
H13C H 0.662443 0.066583 0.195742 0.066 Uiso 1 1 calc GR . . . .
C14 C 0.6803(5) 0.5063(9) 0.2375(4) 0.0411(13) Uani 1 1 d . . . . .
H14A H 0.699690 0.474016 0.309099 0.062 Uiso 1 1 calc GR . . . .
H14B H 0.665530 0.669898 0.228746 0.062 Uiso 1 1 calc GR . . . .
H14C H 0.744479 0.461169 0.196810 0.062 Uiso 1 1 calc GR . . . .
C15 C 0.2466(4) 0.4776(9) 0.1209(4) 0.0366(12) Uani 1 1 d . . . . .
C16 C 0.2019(5) 0.6869(9) 0.1467(4) 0.0429(14) Uani 1 1 d . . . . .
H16 H 0.215604 0.745508 0.213173 0.051 Uiso 1 1 calc R . . . .
C17 C 0.1370(5) 0.8111(15) 0.0752(4) 0.0493(15) Uani 1 1 d . . . . .
H17 H 0.106874 0.955431 0.093020 0.059 Uiso 1 1 calc R . . . .
C18 C 0.1155(5) 0.7275(11) -0.0216(4) 0.0500(19) Uani 1 1 d . . . . .
H18 H 0.070702 0.812786 -0.070322 0.060 Uiso 1 1 calc R . . . .
C19 C 0.1603(5) 0.5179(11) -0.0465(4) 0.0475(15) Uani 1 1 d . . . . .
H19 H 0.145739 0.458494 -0.112763 0.057 Uiso 1 1 calc R . . . .
C20 C 0.2261(5) 0.3933(10) 0.0238(4) 0.0416(13) Uani 1 1 d . . . . .
H20 H 0.257118 0.250081 0.005585 0.050 Uiso 1 1 calc R . . . .
N1 N 0.3743(4) 0.8255(9) 0.3944(3) 0.0410(13) Uani 1 1 d . . . . .
N2 N 0.3910(4) 0.6071(8) 0.4149(3) 0.0384(11) Uani 1 1 d . . . . .
N3 N 0.3163(4) 0.5140(7) 0.4758(3) 0.0370(10) Uani 1 1 d . . . . .
Se1 Se 0.32474(4) 0.28586(10) 0.22030(4) 0.04191(16) Uani 1 1 d . . . . .

loop_
_atom_site_aniso_label
_atom_site_aniso_U_11
_atom_site_aniso_U_22
_atom_site_aniso_U_33
_atom_site_aniso_U_23
_atom_site_aniso_U_13
_atom_site_aniso_U_12
C1 0.033(3) 0.036(3) 0.040(3) -0.002(2) -0.002(3) 0.002(2)
C2 0.038(4) 0.034(3) 0.033(3) -0.004(2) -0.006(2) 0.002(2)
C3 0.033(3) 0.036(3) 0.028(3) -0.004(2) -0.003(2) -0.004(2)
C4 0.038(3) 0.031(4) 0.033(2) 0.000(2) -0.002(2) 0.001(2)
C5 0.026(2) 0.043(3) 0.044(3) -0.009(4) -0.0020(19) 0.005(4)
C6 0.046(4) 0.040(3) 0.038(3) 0.004(3) 0.005(3) -0.005(3)
C7 0.046(4) 0.040(3) 0.033(3) 0.005(2) -0.006(3) -0.003(3)
C8 0.040(3) 0.036(3) 0.032(3) -0.002(2) -0.004(2) 0.006(2)
C9 0.039(3) 0.050(3) 0.038(3) -0.001(3) 0.001(2) 0.009(3)
C10 0.029(3) 0.031(3) 0.039(3) 0.000(2) 0.003(2) 0.001(2)
C11 0.033(3) 0.034(3) 0.032(3) 0.001(2) 0.003(2) 0.002(2)
C12 0.044(4) 0.047(3) 0.039(3) -0.003(3) 0.006(3) -0.002(3)
C13 0.051(4) 0.032(3) 0.050(4) 0.002(3) 0.006(3) 0.001(3)
C14 0.033(3) 0.039(3) 0.051(3) 0.001(3) 0.003(3) -0.002(2)
C15 0.026(3) 0.043(3) 0.041(3) -0.001(2) 0.002(2) -0.003(2)
C16 0.041(4) 0.049(3) 0.038(3) -0.004(2) -0.003(3) 0.001(2)
C17 0.047(3) 0.046(4) 0.054(3) 0.004(4) -0.004(2) 0.005(4)
C18 0.033(3) 0.071(6) 0.046(3) 0.015(3) -0.002(2) -0.002(3)
C19 0.043(4) 0.068(4) 0.031(3) -0.006(3) 0.000(3) -0.008(3)
C20 0.033(3) 0.054(3) 0.039(3) -0.009(3) 0.006(2) -0.001(2)
N1 0.040(2) 0.046(4) 0.037(2) -0.001(2) 0.0041(18) -0.002(2)
N2 0.037(3) 0.046(3) 0.032(2) -0.003(2) 0.001(2) 0.003(2)
N3 0.040(3) 0.041(3) 0.030(2) 0.0006(19) 0.003(2) 0.004(2)
Se1 0.0363(3) 0.0419(3) 0.0473(3) 0.0061(4) 0.00056(19) -0.0042(4)

loop_
_atom_type_symbol
_atom_type_description
_atom_type_scat_dispersion_real
_atom_type_scat_dispersion_imag
_atom_type_scat_source
C C 0.0033 0.0016 'International Tables Vol C Tables 4.2.6.8 and 6.1.1.4'
H H 0.0000 0.0000 'International Tables Vol C Tables 4.2.6.8 and 6.1.1.4'
N N 0.0061 0.0033 'International Tables Vol C Tables 4.2.6.8 and 6.1.1.4'
Se Se -0.0929 2.2259 'International Tables Vol C Tables 4.2.6.8 and 6.1.1.4'

loop_
_geom_angle_atom_site_label_1
_geom_angle_atom_site_label_2
_geom_angle_atom_site_label_3
_geom_angle
_geom_angle_site_symmetry_1
_geom_angle_site_symmetry_3
_geom_angle_publ_flag
N1 C1 C2 108.9(5) . . ?
C1 C2 C3 130.5(5) . . ?
N3 C2 C1 108.2(5) . . ?
N3 C2 C3 121.2(5) . . ?
C4 C3 C2 120.6(5) . . ?
C4 C3 C8 118.5(5) . . ?
C8 C3 C2 120.9(5) . . ?
C3 C4 C5 119.4(6) . . ?
C6 C5 C4 121.7(6) . . ?
C5 C6 C7 119.3(5) . . ?
C8 C7 C6 120.4(5) . . ?
C7 C8 C3 120.6(5) . . ?
N2 C9 C10 111.6(4) . . ?
C9 C10 C11 113.2(4) . . ?
C9 C10 Se1 107.6(3) . . ?
C11 C10 Se1 112.4(3) . . ?
C12 C11 C10 108.4(4) . . ?
C12 C11 C13 109.6(4) . . ?
C12 C11 C14 107.9(4) . . ?
C13 C11 C10 111.8(5) . . ?
C13 C11 C14 108.7(5) . . ?
C14 C11 C10 110.2(4) . . ?
C16 C15 C20 119.7(5) . . ?
C16 C15 Se1 121.4(4) . . ?
C20 C15 Se1 118.6(4) . . ?
C15 C16 C17 119.8(5) . . ?
C18 C17 C16 120.8(7) . . ?
C19 C18 C17 118.9(6) . . ?
C18 C19 C20 120.9(5) . . ?
C19 C20 C15 119.9(5) . . ?
N2 N1 C1 104.2(5) . . ?
N1 N2 C9 122.3(5) . . ?
N1 N2 N3 115.2(4) . . ?
N3 N2 C9 122.4(5) . . ?
N2 N3 C2 103.4(4) . . ?
C15 Se1 C10 101.7(2) . . ?

loop_
_geom_bond_atom_site_label_1
_geom_bond_atom_site_label_2
_geom_bond_distance
_geom_bond_site_symmetry_2
_geom_bond_publ_flag
C1 C2 1.389(7) . ?
C1 N1 1.328(6) . ?
C2 C3 1.471(7) . ?
C2 N3 1.345(7) . ?
C3 C4 1.392(7) . ?
C3 C8 1.399(7) . ?
C4 C5 1.398(6) . ?
C5 C6 1.349(9) . ?
C6 C7 1.389(8) . ?
C7 C8 1.375(7) . ?
C9 C10 1.533(7) . ?
C9 N2 1.458(7) . ?
C10 C11 1.553(7) . ?
C10 Se1 1.989(5) . ?
C11 C12 1.527(7) . ?
C11 C13 1.530(7) . ?
C11 C14 1.534(7) . ?
C15 C16 1.382(7) . ?
C15 C20 1.384(7) . ?
C15 Se1 1.923(5) . ?
C16 C17 1.386(8) . ?
C17 C18 1.381(7) . ?
C18 C19 1.381(8) . ?
C19 C20 1.383(8) . ?
N1 N2 1.320(7) . ?
N2 N3 1.333(6) . ?
